data_9002872
loop_
_publ_author_name
'Groat, L. A.'
'Chakoumakos, B. C.'
'Brouwer, D. H.'
'Hoffman, C. M.'
'Fyfe, C. A.'
'Morell, H.'
'Schultz, A. J.'

_publ_section_title
;The amblygonite (LiAlPO4F) - montebrasite (LiAlPO4OH) solid solution: A
 combined powder and single-crystal neutron diffraction and solid-state Li
 MAS, CP MAS, and REDOR NMR study Sample: from Tanco Pegmatite, Bernic Lake,
 Manitoba at T = 15 K
;
_journal_name_full 'American Mineralogist'
_journal_page_first 195
_journal_page_last 210
_journal_volume 88
_journal_year 2003
_chemical_formula_sum 'Al F0.45 H0.55 Li O4.55 P'
_chemical_name_mineral Montebrasite
_space_group_IT_number 2
_symmetry_space_group_name_Hall '-P 1 (1/2*x+1/2*y,1/2*x-1/2*y,-z)'
_symmetry_space_group_name_H-M 'C -1'
_cell_angle_alpha 91.013
_cell_angle_beta 117.787
_cell_angle_gamma 91.383
_cell_length_a 6.6861
_cell_length_b 7.7004
_cell_length_c 6.9610
_cell_formula_units_Z 4
_cell_volume 316.802
_database_code_amcsd 0002961
_diffrn_ambient_temperature 15
_exptl_crystal_density_diffrn 3.078
_cod_original_formula_sum 'P Al O4.55 F.45 H.55 Li'
_cod_database_code 9002872

loop_
_space_group_symop_operation_xyz
x,y,z
1/2+x,1/2+y,z
-x,-y,-z
1/2-x,1/2-y,-z

loop_
_atom_site_label
_atom_site_fract_x
_atom_site_fract_y
_atom_site_fract_z
_atom_site_occupancy
_atom_site_U_iso_or_equiv
P 0.98460 0.34120 0.26250 1.00000 0.00460
Al1 0.00000 0.00000 0.00000 1.00000 0.00460
Al2 0.00000 0.00000 0.50000 1.00000 0.00360
O1 -0.31720 0.01500 -0.15470 1.00000 0.00600
O2 0.29820 0.06020 0.57940 1.00000 0.00650
O3 0.10130 -0.22310 -0.38790 1.00000 0.00540
O4 0.02360 0.23370 0.09760 1.00000 0.00650
O 0.03720 0.08650 -0.23180 0.55000 0.00710
F 0.03720 0.08650 -0.23180 0.45000 0.00710
H 0.20180 0.13700 0.84440 0.55000 0.01900
Li1 0.05000 -0.32300 0.25900 0.38000 0.01200
Li2 0.06800 -0.32150 0.31500 0.62000 0.00700

loop_
_cod_related_entry_id
_cod_related_entry_database
_cod_related_entry_code
1 AMCSD 0002961
